data_1508402
loop_
_publ_author_name
'Vedam, K.'
'Okaya, Y.'
'Pepinsky, R.'

_publ_section_title
;
 Crystal structure of ferroelectric LiH3(SeO3)2
;
_journal_issue 4
_journal_name_full 'Physical Review'
_journal_page_first 1252
_journal_page_last 1255
_journal_paper_doi 10.1103/PhysRev.119.1252
_journal_volume 119
_journal_year 1960
_chemical_formula_structural 'Li H3 (Se O3)2'
_chemical_formula_sum 'H3 Li O6 Se2'
_chemical_name_systematic 'Lithium Trihydrogen Bis(selenate(IV))'
_space_group_IT_number 7
_symmetry_Int_Tables_number 7
_symmetry_space_group_name_Hall 'P -2yac'
_symmetry_space_group_name_H-M 'P 1 n 1'
_cell_angle_alpha 90.
_cell_angle_beta 105.2
_cell_angle_gamma 90.
_cell_formula_units_Z 2
_cell_length_a 6.25(8)
_cell_length_b 7.88(6)
_cell_length_c 5.43(3)
_cell_volume 258(4)
_cod_data_source_file LiH3SeO32_Pn_chateigner_DC147.cif
_cod_data_source_block chateigner_1508402
_cod_original_cell_volume 258.34
_cod_original_formula_sum 'H3 Li1 O6 Se2'
_cod_database_code 1508402

loop_
_symmetry_equiv_pos_site_id
_symmetry_equiv_pos_as_xyz
1 'x+1/2, -y, z+1/2'
2 'x, y, z'

loop_
_atom_site_label
_atom_site_type_symbol
_atom_site_symmetry_multiplicity
_atom_site_fract_x
_atom_site_fract_y
_atom_site_fract_z
_atom_site_occupancy
_atom_site_attached_hydrogens
_atom_site_B_iso_or_equiv
Se1 Se4+ 2 0.233 0.394 0.088 1. 0 1.17
Se2 Se4+ 2 0.266 0.901 0.413 1. 0 1.08
O1 O2- 2 0.210 0.229 0.863 1. 1 1.19
O2 O2- 2 0.314 0.725 0.599 1. 0 1.06
O3 O2- 2 0.305 0.268 0.353 1. 0 2.47
O4 O2- 2 0.191 0.807 0.130 1. 1 2.69
O5 O2- 2 0.485 0.466 0.061 1. 1 1.07
O6 O2- 2 0.021 0.993 0.418 1. 0 3.10
Li1 Li1+ 2 0.65 0.075 0.23 1. 0 0

loop_
_atom_type_symbol
_atom_type_oxidation_number
H1+ 1
Li1+ 1
O2- -2
Se4+ 4

loop_
_cod_related_entry_id
_cod_related_entry_database
_cod_related_entry_code
1 MPOD 1000307
